data_7221385
loop_
_publ_author_name
'Thewalt, U.'

_publ_section_title
;
 S4 N4 und seine Derivate: alpha-Fe Cl3*(S4 N4), ein
 Uebergangsmetallkomplex mit dem S4 N4-Ligand
;
_journal_name_full
;
Zeitschrift fuer Naturforschung, Teil B. Anorganische Chemie, Organische 
Chemie (33,1978-41,1986)
;
_journal_page_first 855
_journal_page_last 859
_journal_volume 35
_journal_year 1980
_chemical_formula_sum 'Cl3 Fe N4 S4'
_chemical_name_systematic 'S4 N4 Fe Cl3'
_space_group_IT_number 14
_symmetry_space_group_name_Hall '-P 2ybc'
_symmetry_space_group_name_H-M 'P 1 21/c 1'
_cell_angle_alpha 90
_cell_angle_beta 99.43
_cell_angle_gamma 90
_cell_formula_units_Z 4
_cell_length_a 6.36
_cell_length_b 13.066
_cell_length_c 12.686
_cell_volume 1039.958
_citation_journal_id_ASTM ZNBAD2
_cod_data_source_file Thewalt_ZNBAD2_1980_1010.cif
_cod_data_source_block Cl3Fe1N4S4
_cod_original_formula_sum 'Cl3 Fe1 N4 S4'
_cod_database_code 7221385

loop_
_symmetry_equiv_pos_as_xyz
x,y,z
-x,y+1/2,-z+1/2
-x,-y,-z
x,-y-1/2,z-1/2

loop_
_atom_site_label
_atom_site_type_symbol
_atom_site_fract_x
_atom_site_fract_y
_atom_site_fract_z
_atom_site_occupancy
_atom_site_U_iso_or_equiv
N3 N-3 0.3685 0.2103 0.392 1 0.0
Fe1 Fe+3 0.2222 0.0095 0.1874 1 0.0
S4 S+3 -0.0473 0.2206 0.172 1 0.0
Cl3 Cl-1 0.3631 -0.0525 0.3426 1 0.0
S2 S+3 0.2365 0.162 0.4757 1 0.0
N2 N-3 0.0118 0.1162 0.4355 1 0.0
Cl1 Cl-1 0.0972 -0.1149 0.0814 1 0.0
N1 N-3 0.0032 0.1069 0.2229 1 0.0
S1 S+3 -0.1318 0.0893 0.326 1 0.0
Cl2 Cl-1 0.445 0.1025 0.1151 1 0.0
S3 S+3 0.3383 0.2981 0.3064 1 0.0
N4 N-3 0.1371 0.2979 0.2172 1 0.0
